data_4107758
loop_
_publ_author_name
'Masato Kujime'
'Chiemi Izumi'
'Masaaki Tomura'
'Masahiko Hada'
'Hiroshi Fujii'

_publ_section_title
;
 Effect of a Tridentate Ligand on the Structure, Electronic Structure, and
 Reactivity of the Copper(I) Nitrite Complex: Role of the Conserved
 Three-Histidine Ligand Environment of the Type-2 Copper Site in
 Copper-Containing Nitrite Reductases
;
_journal_name_full 'Journal of the American Chemical Society'
_journal_page_first 6088
_journal_page_last 6098
_journal_paper_doi 10.1021/ja075575b
_journal_volume 130
_journal_year 2008
_chemical_formula_moiety 'C28 H46 Cu N7 O2'
_chemical_formula_sum 'C28 H46 Cu N7 O2'
_chemical_formula_weight 576.26
_chemical_name_systematic
; 
 ? 
;
_space_group_IT_number 14
_symmetry_cell_setting monoclinic
_symmetry_Int_Tables_number 14
_symmetry_space_group_name_Hall '-P 2yn'
_symmetry_space_group_name_H-M 'P 1 21/n 1'
_atom_sites_solution_hydrogens geom
_atom_sites_solution_primary direct
_atom_sites_solution_secondary difmap
_audit_creation_method SHELXL-97
_cell_angle_alpha 90.00
_cell_angle_beta 109.61(3)
_cell_angle_gamma 90.00
_cell_formula_units_Z 4
_cell_length_a 9.9013(15)
_cell_length_b 16.451(2)
_cell_length_c 20.166(3)
_cell_measurement_reflns_used 11359
_cell_measurement_temperature 173(2)
_cell_measurement_theta_max 27.5
_cell_measurement_theta_min 3.0
_cell_volume 3094.2(10)
_computing_cell_refinement
;
CrystalClear
;
_computing_data_collection
;
CrystalClear (Molecular Structure Corporation & Rigaku Corporation, 2001)
;
_computing_data_reduction
;
teXsan (Molecular Structure Corporation & Rigaku Corporation, 2000)
;
_computing_molecular_graphics 'ORTEP-III (Burnett & Johnson, 1996)'
_computing_publication_material 'SHELXL-97 (Sheldrick, 1997)'
_computing_structure_refinement 'SHELXL-97 (Sheldrick, 1997)'
_computing_structure_solution 'SHELXS-97 (Sheldrick, 1997)'
_diffrn_ambient_temperature 173(2)
_diffrn_detector_area_resol_mean 14.6306
_diffrn_measured_fraction_theta_full 0.992
_diffrn_measured_fraction_theta_max 0.992
_diffrn_measurement_device_type 'Rigaku Mercury CCD'
_diffrn_measurement_method '\f & \w scans'
_diffrn_radiation_monochromator 'Graphite Monochromator'
_diffrn_radiation_source 'Rotating Anode'
_diffrn_radiation_type MoK\a
_diffrn_radiation_wavelength 0.71070
_diffrn_reflns_av_R_equivalents 0.0381
_diffrn_reflns_av_sigmaI/netI 0.0329
_diffrn_reflns_limit_h_max 12
_diffrn_reflns_limit_h_min -12
_diffrn_reflns_limit_k_max 21
_diffrn_reflns_limit_k_min -16
_diffrn_reflns_limit_l_max 23
_diffrn_reflns_limit_l_min -26
_diffrn_reflns_number 30788
_diffrn_reflns_theta_full 27.48
_diffrn_reflns_theta_max 27.48
_diffrn_reflns_theta_min 3.00
_diffrn_source_current 100.0
_diffrn_source_power 5.0
_diffrn_source_voltage 50.0
_exptl_absorpt_coefficient_mu 0.741
_exptl_absorpt_correction_T_max 0.8659
_exptl_absorpt_correction_T_min 0.8659
_exptl_absorpt_correction_type multi-scan
_exptl_absorpt_process_details '(Jacobson, 1998)'
_exptl_crystal_colour Yellow
_exptl_crystal_density_diffrn 1.237
_exptl_crystal_description Prism
_exptl_crystal_F_000 1232
_exptl_crystal_size_max 0.20
_exptl_crystal_size_mid 0.20
_exptl_crystal_size_min 0.20
_refine_diff_density_max 0.702
_refine_diff_density_min -1.058
_refine_diff_density_rms 0.070
_refine_ls_extinction_method none
_refine_ls_goodness_of_fit_ref 1.151
_refine_ls_hydrogen_treatment constr
_refine_ls_matrix_type full
_refine_ls_number_parameters 374
_refine_ls_number_reflns 7039
_refine_ls_number_restraints 12
_refine_ls_restrained_S_all 1.207
_refine_ls_R_factor_all 0.0868
_refine_ls_R_factor_gt 0.0714
_refine_ls_shift/su_max 0.184
_refine_ls_shift/su_mean 0.006
_refine_ls_structure_factor_coef Fsqd
_refine_ls_weighting_details
;
calc w=1/[\s^2^(Fo^2^)+(0.0821P)^2^+3.5370P] where P=(Fo^2^+2Fc^2^)/3
;
_refine_ls_weighting_scheme calc
_refine_ls_wR_factor_gt 0.1709
_refine_ls_wR_factor_ref 0.1790
_reflns_number_gt 6093
_reflns_number_total 7039
_reflns_threshold_expression I>2\s(I)
_cod_data_source_file ja075575b-file007.cif
_cod_data_source_block TPMiPr
_cod_original_cell_volume 3094.3(8)
_cod_database_code 4107758

loop_
_symmetry_equiv_pos_as_xyz
'x, y, z'
'-x+1/2, y+1/2, -z+1/2'
'-x, -y, -z'
'x-1/2, -y-1/2, z-1/2'

loop_
_atom_site_label
_atom_site_type_symbol
_atom_site_fract_x
_atom_site_fract_y
_atom_site_fract_z
_atom_site_U_iso_or_equiv
_atom_site_adp_type
_atom_site_occupancy
_atom_site_symmetry_multiplicity
_atom_site_calc_flag
_atom_site_refinement_flags
_atom_site_disorder_assembly
_atom_site_disorder_group
Cu1 Cu 0.33211(4) 0.23588(3) 0.22270(2) 0.03077(15) Uani 1 1 d . A .
O1 O 0.5970(8) 0.2985(5) 0.2629(7) 0.106(5) Uani 0.482(12) 1 d PD A 1
O2 O 0.5863(13) 0.2075(11) 0.1886(7) 0.138(7) Uani 0.482(12) 1 d PD A 1
O3 O 0.5829(19) 0.2797(9) 0.1935(12) 0.191(10) Uani 0.518(12) 1 d PD A 2
O4 O 0.5857(7) 0.1604(5) 0.2321(5) 0.089(4) Uani 0.518(12) 1 d PD A 2
N1 N 0.5349(4) 0.2350(3) 0.2224(2) 0.0583(11) Uani 1 1 d D . .
N2 N 0.2525(3) 0.23893(15) 0.30626(13) 0.0242(5) Uani 1 1 d . . .
N3 N 0.1061(3) 0.23522(15) 0.28841(13) 0.0226(5) Uani 1 1 d . A .
N4 N 0.1728(3) 0.32131(16) 0.17417(14) 0.0263(5) Uani 1 1 d . . .
N5 N 0.0400(3) 0.30712(15) 0.17913(13) 0.0243(5) Uani 1 1 d . A .
N6 N 0.1776(3) 0.14597(15) 0.17875(14) 0.0249(5) Uani 1 1 d . . .
N7 N 0.0425(3) 0.16190(15) 0.17971(13) 0.0228(5) Uani 1 1 d . A .
C1 C 0.0177(3) 0.23428(17) 0.21481(15) 0.0218(6) Uani 1 1 d . . .
H1 H -0.0849 0.2337 0.2124 0.026 Uiso 1 1 calc R A .
C2 C 0.3030(3) 0.24042(17) 0.37616(16) 0.0242(6) Uani 1 1 d . A .
C3 C 0.1894(3) 0.23756(19) 0.40311(16) 0.0279(6) Uani 1 1 d . . .
H3 H 0.1974 0.2378 0.4514 0.034 Uiso 1 1 calc R A .
C4 C 0.0648(3) 0.23440(18) 0.34667(16) 0.0237(6) Uani 1 1 d . A .
C5 C 0.4616(3) 0.2440(2) 0.41417(18) 0.0307(7) Uani 1 1 d . . .
H5 H 0.5047 0.2841 0.3898 0.037 Uiso 1 1 calc R A .
C6 C 0.5274(4) 0.1606(3) 0.4118(3) 0.0578(11) Uani 1 1 d . A .
H6A H 0.4927 0.1218 0.4393 0.087 Uiso 1 1 calc R . .
H6B H 0.6321 0.1645 0.4317 0.087 Uiso 1 1 calc R . .
H6C H 0.4997 0.1421 0.3629 0.087 Uiso 1 1 calc R . .
C7 C 0.4967(5) 0.2702(4) 0.4905(3) 0.0670(14) Uani 1 1 d . A .
H7A H 0.4476 0.3215 0.4923 0.100 Uiso 1 1 calc R . .
H7B H 0.6005 0.2778 0.5120 0.100 Uiso 1 1 calc R . .
H7C H 0.4646 0.2283 0.5164 0.100 Uiso 1 1 calc R . .
C8 C -0.0876(3) 0.22911(19) 0.34501(17) 0.0280(6) Uani 1 1 d . . .
H8 H -0.1510 0.2493 0.2981 0.034 Uiso 1 1 calc R A .
C9 C -0.1277(4) 0.1418(2) 0.3528(3) 0.0537(11) Uani 1 1 d . A .
H9A H -0.1096 0.1085 0.3164 0.081 Uiso 1 1 calc R . .
H9B H -0.2296 0.1389 0.3477 0.081 Uiso 1 1 calc R . .
H9C H -0.0699 0.1216 0.3994 0.081 Uiso 1 1 calc R . .
C10 C -0.1122(5) 0.2823(3) 0.4016(3) 0.0534(11) Uani 1 1 d . A .
H10A H -0.0585 0.2602 0.4482 0.080 Uiso 1 1 calc R . .
H10B H -0.2146 0.2833 0.3954 0.080 Uiso 1 1 calc R . .
H10C H -0.0792 0.3377 0.3977 0.080 Uiso 1 1 calc R . .
C11 C 0.1620(4) 0.39269(19) 0.14223(17) 0.0296(7) Uani 1 1 d . A .
C12 C 0.0227(4) 0.4234(2) 0.12551(19) 0.0345(7) Uani 1 1 d . . .
H12 H -0.0123 0.4729 0.1017 0.041 Uiso 1 1 calc R A .
C13 C -0.0536(3) 0.36844(18) 0.14999(16) 0.0269(6) Uani 1 1 d . A .
C14 C 0.2934(4) 0.4299(2) 0.13295(19) 0.0367(8) Uani 1 1 d . . .
H14 H 0.3596 0.3845 0.1317 0.044 Uiso 1 1 calc R A .
C15 C 0.2613(6) 0.4767(4) 0.0656(3) 0.0693(15) Uani 1 1 d . A .
H15A H 0.2179 0.4403 0.0256 0.104 Uiso 1 1 calc R . .
H15B H 0.3504 0.4993 0.0624 0.104 Uiso 1 1 calc R . .
H15C H 0.1946 0.5210 0.0648 0.104 Uiso 1 1 calc R . .
C16 C 0.3689(6) 0.4818(4) 0.1959(3) 0.086(2) Uani 1 1 d . A .
H16A H 0.3062 0.5268 0.1987 0.129 Uiso 1 1 calc R . .
H16B H 0.4574 0.5035 0.1913 0.129 Uiso 1 1 calc R . .
H16C H 0.3921 0.4488 0.2388 0.129 Uiso 1 1 calc R . .
C17 C -0.2037(3) 0.3732(2) 0.15175(18) 0.0318(7) Uani 1 1 d . . .
H17 H -0.2354 0.3169 0.1581 0.038 Uiso 1 1 calc R A .
C18 C -0.3064(4) 0.4069(3) 0.0832(2) 0.0537(11) Uani 1 1 d . A .
H18A H -0.2821 0.4638 0.0780 0.081 Uiso 1 1 calc R . .
H18B H -0.4048 0.4038 0.0839 0.081 Uiso 1 1 calc R . .
H18C H -0.2987 0.3750 0.0437 0.081 Uiso 1 1 calc R . .
C19 C -0.2070(5) 0.4240(3) 0.2138(2) 0.0526(10) Uani 1 1 d . A .
H19A H -0.1447 0.3992 0.2576 0.079 Uiso 1 1 calc R . .
H19B H -0.3054 0.4266 0.2146 0.079 Uiso 1 1 calc R . .
H19C H -0.1730 0.4791 0.2095 0.079 Uiso 1 1 calc R . .
C20 C 0.1667(3) 0.07654(19) 0.14384(16) 0.0272(6) Uani 1 1 d . A .
C21 C 0.0248(3) 0.0474(2) 0.12293(17) 0.0307(7) Uani 1 1 d . . .
H21 H -0.0103 -0.0012 0.0974 0.037 Uiso 1 1 calc R A .
C22 C -0.0529(3) 0.10239(18) 0.14638(15) 0.0243(6) Uani 1 1 d . A .
C23 C 0.2961(4) 0.0403(2) 0.13227(18) 0.0348(8) Uani 1 1 d . . .
H23 H 0.3823 0.0706 0.1625 0.042 Uiso 1 1 calc R A .
C24 C 0.3137(7) -0.0474(3) 0.1546(5) 0.105(3) Uani 1 1 d . A .
H24A H 0.3268 -0.0513 0.2048 0.157 Uiso 1 1 calc R . .
H24B H 0.3979 -0.0701 0.1460 0.157 Uiso 1 1 calc R . .
H24C H 0.2281 -0.0780 0.1274 0.157 Uiso 1 1 calc R . .
C25 C 0.2889(6) 0.0498(5) 0.0581(3) 0.106(3) Uani 1 1 d . A .
H25A H 0.2071 0.0189 0.0273 0.159 Uiso 1 1 calc R . .
H25B H 0.3776 0.0293 0.0527 0.159 Uiso 1 1 calc R . .
H25C H 0.2772 0.1074 0.0450 0.159 Uiso 1 1 calc R . .
C26 C -0.2087(3) 0.1042(2) 0.13877(16) 0.0285(7) Uani 1 1 d . . .
H26 H -0.2182 0.1301 0.1819 0.034 Uiso 1 1 calc R A .
C27 C -0.2942(4) 0.1546(2) 0.07513(19) 0.0383(8) Uani 1 1 d . A .
H27A H -0.2492 0.2080 0.0774 0.057 Uiso 1 1 calc R . .
H27B H -0.3925 0.1614 0.0751 0.057 Uiso 1 1 calc R . .
H27C H -0.2959 0.1267 0.0319 0.057 Uiso 1 1 calc R . .
C28 C -0.2684(4) 0.0177(2) 0.1333(2) 0.0438(9) Uani 1 1 d . A .
H28A H -0.2656 -0.0076 0.0897 0.066 Uiso 1 1 calc R . .
H28B H -0.3676 0.0195 0.1328 0.066 Uiso 1 1 calc R . .
H28C H -0.2100 -0.0143 0.1738 0.066 Uiso 1 1 calc R . .

loop_
_atom_site_aniso_label
_atom_site_aniso_U_11
_atom_site_aniso_U_22
_atom_site_aniso_U_33
_atom_site_aniso_U_23
_atom_site_aniso_U_13
_atom_site_aniso_U_12
Cu1 0.0192(2) 0.0376(3) 0.0387(3) -0.00207(17) 0.01398(17) -0.00188(15)
O1 0.029(4) 0.080(6) 0.199(14) 0.005(7) 0.027(6) -0.009(4)
O2 0.062(7) 0.26(2) 0.095(10) 0.060(12) 0.028(6) 0.003(10)
O3 0.107(11) 0.29(2) 0.22(2) -0.012(18) 0.103(12) 0.055(14)
O4 0.041(4) 0.125(8) 0.099(7) -0.037(6) 0.023(4) 0.018(4)
N1 0.035(2) 0.079(3) 0.045(2) 0.019(2) -0.0071(17) -0.004(2)
N2 0.0173(12) 0.0289(13) 0.0275(13) -0.0012(10) 0.0089(10) -0.0019(9)
N3 0.0159(11) 0.0296(13) 0.0237(12) -0.0008(10) 0.0086(10) -0.0005(9)
N4 0.0195(12) 0.0308(14) 0.0312(14) 0.0026(10) 0.0117(11) -0.0017(10)
N5 0.0217(12) 0.0248(13) 0.0284(13) 0.0032(10) 0.0110(10) 0.0016(9)
N6 0.0208(12) 0.0251(13) 0.0301(13) -0.0018(10) 0.0104(10) 0.0013(9)
N7 0.0174(12) 0.0238(13) 0.0283(13) -0.0031(9) 0.0091(10) -0.0020(9)
C1 0.0187(13) 0.0223(14) 0.0261(14) -0.0008(11) 0.0096(11) -0.0005(10)
C2 0.0228(14) 0.0217(14) 0.0290(15) -0.0003(11) 0.0098(12) -0.0017(11)
C3 0.0264(16) 0.0348(16) 0.0227(15) -0.0006(12) 0.0084(12) -0.0025(12)
C4 0.0253(15) 0.0228(14) 0.0268(15) 0.0002(11) 0.0136(12) -0.0010(11)
C5 0.0222(15) 0.0333(17) 0.0328(17) 0.0013(12) 0.0043(13) -0.0028(12)
C6 0.033(2) 0.062(3) 0.075(3) 0.004(2) 0.014(2) 0.0098(18)
C7 0.036(2) 0.102(4) 0.049(3) -0.024(2) -0.0033(19) -0.004(2)
C8 0.0218(15) 0.0351(17) 0.0305(16) 0.0015(12) 0.0133(13) 0.0013(12)
C9 0.040(2) 0.040(2) 0.093(3) -0.006(2) 0.038(2) -0.0105(16)
C10 0.047(2) 0.056(3) 0.072(3) -0.024(2) 0.039(2) -0.0064(18)
C11 0.0346(17) 0.0255(16) 0.0310(17) -0.0005(12) 0.0143(14) -0.0054(12)
C12 0.0385(19) 0.0246(17) 0.0425(19) 0.0067(13) 0.0164(16) 0.0032(13)
C13 0.0274(16) 0.0228(15) 0.0316(16) 0.0007(11) 0.0115(13) 0.0038(11)
C14 0.0394(19) 0.0332(19) 0.043(2) 0.0037(14) 0.0207(16) -0.0073(14)
C15 0.063(3) 0.095(4) 0.051(3) 0.020(2) 0.020(2) -0.027(3)
C16 0.074(4) 0.127(5) 0.066(3) -0.034(3) 0.035(3) -0.066(4)
C17 0.0275(16) 0.0288(17) 0.0406(19) 0.0034(13) 0.0135(14) 0.0069(12)
C18 0.036(2) 0.069(3) 0.052(2) 0.013(2) 0.0097(18) 0.0170(19)
C19 0.049(2) 0.059(3) 0.057(3) -0.008(2) 0.028(2) 0.0117(19)
C20 0.0244(15) 0.0300(17) 0.0267(16) -0.0013(12) 0.0080(12) 0.0019(12)
C21 0.0288(17) 0.0290(17) 0.0315(17) -0.0058(12) 0.0063(13) -0.0033(12)
C22 0.0222(15) 0.0290(16) 0.0201(14) 0.0015(11) 0.0049(11) -0.0023(11)
C23 0.0259(16) 0.0392(19) 0.0369(19) -0.0118(14) 0.0074(14) 0.0043(13)
C24 0.091(4) 0.050(3) 0.202(8) 0.030(4) 0.088(5) 0.040(3)
C25 0.068(4) 0.213(8) 0.048(3) 0.020(4) 0.035(3) 0.073(4)
C26 0.0216(15) 0.0388(18) 0.0242(15) -0.0030(12) 0.0066(12) -0.0080(12)
C27 0.0281(17) 0.042(2) 0.041(2) 0.0019(15) 0.0065(15) 0.0014(14)
C28 0.039(2) 0.045(2) 0.047(2) 0.0065(16) 0.0140(17) -0.0148(16)

loop_
_atom_type_symbol
_atom_type_description
_atom_type_scat_dispersion_real
_atom_type_scat_dispersion_imag
_atom_type_scat_source
C C 0.0033 0.0016 'International Tables Vol C Tables 4.2.6.8 and 6.1.1.4'
H H 0.0000 0.0000 'International Tables Vol C Tables 4.2.6.8 and 6.1.1.4'
Cu Cu 0.3201 1.2651 'International Tables Vol C Tables 4.2.6.8 and 6.1.1.4'
N N 0.0061 0.0033 'International Tables Vol C Tables 4.2.6.8 and 6.1.1.4'
O O 0.0106 0.0060 'International Tables Vol C Tables 4.2.6.8 and 6.1.1.4'

loop_
_geom_angle_atom_site_label_1
_geom_angle_atom_site_label_2
_geom_angle_atom_site_label_3
_geom_angle
N1 Cu1 N2 130.61(14)
N1 Cu1 N4 126.85(13)
N2 Cu1 N4 86.09(10)
N1 Cu1 N6 125.54(15)
N2 Cu1 N6 86.49(10)
N4 Cu1 N6 87.00(10)
O2 N1 O3 65.1(11)
O2 N1 O4 57.5(9)
O3 N1 O4 118.3(9)
O2 N1 O1 119.7(9)
O3 N1 O1 67.9(12)
O4 N1 O1 124.2(6)
O2 N1 Cu1 133.5(8)
O3 N1 Cu1 126.0(8)
O4 N1 Cu1 109.8(4)
O1 N1 Cu1 104.3(5)
C2 N2 N3 105.5(2)
C2 N2 Cu1 138.4(2)
N3 N2 Cu1 116.04(18)
C4 N3 N2 111.7(2)
C4 N3 C1 128.9(2)
N2 N3 C1 119.4(2)
C11 N4 N5 105.3(2)
C11 N4 Cu1 138.3(2)
N5 N4 Cu1 116.22(18)
C13 N5 N4 111.9(2)
C13 N5 C1 129.0(3)
N4 N5 C1 119.1(2)
C20 N6 N7 105.4(2)
C20 N6 Cu1 138.5(2)
N7 N6 Cu1 115.86(18)
N6 N7 C22 111.9(2)
N6 N7 C1 119.4(2)
C22 N7 C1 128.7(2)
N3 C1 N5 111.0(2)
N3 C1 N7 111.5(2)
N5 C1 N7 110.9(2)
N3 C1 H1 107.7
N5 C1 H1 107.7
N7 C1 H1 107.7
N2 C2 C3 110.2(3)
N2 C2 C5 120.0(3)
C3 C2 C5 129.9(3)
C4 C3 C2 107.1(3)
C4 C3 H3 126.4
C2 C3 H3 126.4
N3 C4 C3 105.5(3)
N3 C4 C8 124.7(3)
C3 C4 C8 129.7(3)
C2 C5 C7 111.9(3)
C2 C5 C6 109.5(3)
C7 C5 C6 109.3(4)
C2 C5 H5 108.7
C7 C5 H5 108.7
C6 C5 H5 108.7
C5 C6 H6A 109.5
C5 C6 H6B 109.5
H6A C6 H6B 109.5
C5 C6 H6C 109.5
H6A C6 H6C 109.5
H6B C6 H6C 109.5
C5 C7 H7A 109.5
C5 C7 H7B 109.5
H7A C7 H7B 109.5
C5 C7 H7C 109.5
H7A C7 H7C 109.5
H7B C7 H7C 109.5
C4 C8 C9 110.5(3)
C4 C8 C10 111.3(3)
C9 C8 C10 110.7(3)
C4 C8 H8 108.1
C9 C8 H8 108.1
C10 C8 H8 108.1
C8 C9 H9A 109.5
C8 C9 H9B 109.5
H9A C9 H9B 109.5
C8 C9 H9C 109.5
H9A C9 H9C 109.5
H9B C9 H9C 109.5
C8 C10 H10A 109.5
C8 C10 H10B 109.5
H10A C10 H10B 109.5
C8 C10 H10C 109.5
H10A C10 H10C 109.5
H10B C10 H10C 109.5
N4 C11 C12 110.4(3)
N4 C11 C14 119.2(3)
C12 C11 C14 130.3(3)
C13 C12 C11 107.0(3)
C13 C12 H12 126.5
C11 C12 H12 126.5
N5 C13 C12 105.4(3)
N5 C13 C17 124.4(3)
C12 C13 C17 130.1(3)
C15 C14 C11 113.1(3)
C15 C14 C16 111.5(4)
C11 C14 C16 109.3(3)
C15 C14 H14 107.5
C11 C14 H14 107.5
C16 C14 H14 107.5
C14 C15 H15A 109.5
C14 C15 H15B 109.5
H15A C15 H15B 109.5
C14 C15 H15C 109.5
H15A C15 H15C 109.5
H15B C15 H15C 109.5
C14 C16 H16A 109.5
C14 C16 H16B 109.5
H16A C16 H16B 109.5
C14 C16 H16C 109.5
H16A C16 H16C 109.5
H16B C16 H16C 109.5
C13 C17 C19 110.2(3)
C13 C17 C18 111.3(3)
C19 C17 C18 110.9(3)
C13 C17 H17 108.1
C19 C17 H17 108.1
C18 C17 H17 108.1
C17 C18 H18A 109.5
C17 C18 H18B 109.5
H18A C18 H18B 109.5
C17 C18 H18C 109.5
H18A C18 H18C 109.5
H18B C18 H18C 109.5
C17 C19 H19A 109.5
C17 C19 H19B 109.5
H19A C19 H19B 109.5
C17 C19 H19C 109.5
H19A C19 H19C 109.5
H19B C19 H19C 109.5
N6 C20 C21 110.4(3)
N6 C20 C23 120.1(3)
C21 C20 C23 129.5(3)
C22 C21 C20 106.9(3)
C22 C21 H21 126.6
C20 C21 H21 126.6
N7 C22 C21 105.5(3)
N7 C22 C26 123.6(3)
C21 C22 C26 130.9(3)
C25 C23 C24 111.3(5)
C25 C23 C20 111.2(3)
C24 C23 C20 110.7(3)
C25 C23 H23 107.8
C24 C23 H23 107.8
C20 C23 H23 107.8
C23 C24 H24A 109.5
C23 C24 H24B 109.5
H24A C24 H24B 109.5
C23 C24 H24C 109.5
H24A C24 H24C 109.5
H24B C24 H24C 109.5
C23 C25 H25A 109.5
C23 C25 H25B 109.5
H25A C25 H25B 109.5
C23 C25 H25C 109.5
H25A C25 H25C 109.5
H25B C25 H25C 109.5
C22 C26 C27 111.0(3)
C22 C26 C28 110.4(3)
C27 C26 C28 110.7(3)
C22 C26 H26 108.2
C27 C26 H26 108.2
C28 C26 H26 108.2
C26 C27 H27A 109.5
C26 C27 H27B 109.5
H27A C27 H27B 109.5
C26 C27 H27C 109.5
H27A C27 H27C 109.5
H27B C27 H27C 109.5
C26 C28 H28A 109.5
C26 C28 H28B 109.5
H28A C28 H28B 109.5
C26 C28 H28C 109.5
H28A C28 H28C 109.5
H28B C28 H28C 109.5

loop_
_geom_bond_atom_site_label_1
_geom_bond_atom_site_label_2
_geom_bond_distance
Cu1 N1 2.010(5)
Cu1 N2 2.087(3)
Cu1 N4 2.094(3)
Cu1 N6 2.098(3)
O1 N1 1.341(9)
O2 N1 1.078(10)
O3 N1 1.136(10)
O4 N1 1.316(8)
N2 C2 1.328(4)
N2 N3 1.373(3)
N3 C4 1.368(4)
N3 C1 1.448(4)
N4 C11 1.326(4)
N4 N5 1.372(3)
N5 C13 1.363(4)
N5 C1 1.452(4)
N6 C20 1.327(4)
N6 N7 1.370(3)
N7 C22 1.370(4)
N7 C1 1.448(4)
C1 H1 1.0000
C2 C3 1.405(4)
C2 C5 1.500(4)
C3 C4 1.370(4)
C3 H3 0.9500
C4 C8 1.500(4)
C5 C7 1.523(6)
C5 C6 1.526(5)
C5 H5 1.0000
C6 H6A 0.9800
C6 H6B 0.9800
C6 H6C 0.9800
C7 H7A 0.9800
C7 H7B 0.9800
C7 H7C 0.9800
C8 C9 1.512(5)
C8 C10 1.522(5)
C8 H8 1.0000
C9 H9A 0.9800
C9 H9B 0.9800
C9 H9C 0.9800
C10 H10A 0.9800
C10 H10B 0.9800
C10 H10C 0.9800
C11 C12 1.399(5)
C11 C14 1.505(4)
C12 C13 1.372(4)
C12 H12 0.9500
C13 C17 1.500(4)
C14 C15 1.500(6)
C14 C16 1.504(6)
C14 H14 1.0000
C15 H15A 0.9800
C15 H15B 0.9800
C15 H15C 0.9800
C16 H16A 0.9800
C16 H16B 0.9800
C16 H16C 0.9800
C17 C19 1.515(5)
C17 C18 1.519(5)
C17 H17 1.0000
C18 H18A 0.9800
C18 H18B 0.9800
C18 H18C 0.9800
C19 H19A 0.9800
C19 H19B 0.9800
C19 H19C 0.9800
C20 C21 1.408(4)
C20 C23 1.501(4)
C21 C22 1.371(4)
C21 H21 0.9500
C22 C26 1.499(4)
C23 C25 1.483(6)
C23 C24 1.504(6)
C23 H23 1.0000
C24 H24A 0.9800
C24 H24B 0.9800
C24 H24C 0.9800
C25 H25A 0.9800
C25 H25B 0.9800
C25 H25C 0.9800
C26 C27 1.524(5)
C26 C28 1.530(5)
C26 H26 1.0000
C27 H27A 0.9800
C27 H27B 0.9800
C27 H27C 0.9800
C28 H28A 0.9800
C28 H28B 0.9800
C28 H28C 0.9800

loop_
_geom_torsion_atom_site_label_1
_geom_torsion_atom_site_label_2
_geom_torsion_atom_site_label_3
_geom_torsion_atom_site_label_4
_geom_torsion
N2 Cu1 N1 O2 146.5(14)
N4 Cu1 N1 O2 -91.5(14)
N6 Cu1 N1 O2 25.6(14)
N2 Cu1 N1 O3 -125.1(16)
N4 Cu1 N1 O3 -3.1(16)
N6 Cu1 N1 O3 114.0(16)
N2 Cu1 N1 O4 82.9(5)
N4 Cu1 N1 O4 -155.1(5)
N6 Cu1 N1 O4 -38.0(6)
N2 Cu1 N1 O1 -52.2(6)
N4 Cu1 N1 O1 69.8(6)
N6 Cu1 N1 O1 -173.1(6)
N1 Cu1 N2 C2 -0.6(4)
N4 Cu1 N2 C2 -137.8(3)
N6 Cu1 N2 C2 135.0(3)
N1 Cu1 N2 N3 -177.2(2)
N4 Cu1 N2 N3 45.7(2)
N6 Cu1 N2 N3 -41.6(2)
C2 N2 N3 C4 0.0(3)
Cu1 N2 N3 C4 177.62(19)
C2 N2 N3 C1 178.9(2)
Cu1 N2 N3 C1 -3.5(3)
N1 Cu1 N4 C11 -9.3(4)
N2 Cu1 N4 C11 130.5(3)
N6 Cu1 N4 C11 -142.8(3)
N1 Cu1 N4 N5 177.3(2)
N2 Cu1 N4 N5 -42.9(2)
N6 Cu1 N4 N5 43.8(2)
C11 N4 N5 C13 0.6(3)
Cu1 N4 N5 C13 176.1(2)
C11 N4 N5 C1 -177.4(3)
Cu1 N4 N5 C1 -1.9(3)
N1 Cu1 N6 C20 -1.1(4)
N2 Cu1 N6 C20 -140.4(3)
N4 Cu1 N6 C20 133.4(3)
N1 Cu1 N6 N7 -174.8(2)
N2 Cu1 N6 N7 45.9(2)
N4 Cu1 N6 N7 -40.3(2)
C20 N6 N7 C22 0.8(3)
Cu1 N6 N7 C22 176.43(19)
C20 N6 N7 C1 179.6(3)
Cu1 N6 N7 C1 -4.8(3)
C4 N3 C1 N5 118.6(3)
N2 N3 C1 N5 -60.0(3)
C4 N3 C1 N7 -117.2(3)
N2 N3 C1 N7 64.2(3)
C13 N5 C1 N3 -114.3(3)
N4 N5 C1 N3 63.4(3)
C13 N5 C1 N7 121.2(3)
N4 N5 C1 N7 -61.2(3)
N6 N7 C1 N3 -58.7(3)
C22 N7 C1 N3 119.9(3)
N6 N7 C1 N5 65.6(3)
C22 N7 C1 N5 -115.8(3)
N3 N2 C2 C3 0.1(3)
Cu1 N2 C2 C3 -176.7(2)
N3 N2 C2 C5 179.7(3)
Cu1 N2 C2 C5 2.9(5)
N2 C2 C3 C4 -0.2(4)
C5 C2 C3 C4 -179.7(3)
N2 N3 C4 C3 -0.1(3)
C1 N3 C4 C3 -178.8(3)
N2 N3 C4 C8 -178.9(3)
C1 N3 C4 C8 2.4(5)
C2 C3 C4 N3 0.2(3)
C2 C3 C4 C8 178.8(3)
N2 C2 C5 C7 163.1(3)
C3 C2 C5 C7 -17.4(5)
N2 C2 C5 C6 -75.6(4)
C3 C2 C5 C6 103.9(4)
N3 C4 C8 C9 94.8(4)
C3 C4 C8 C9 -83.7(4)
N3 C4 C8 C10 -141.8(3)
C3 C4 C8 C10 39.8(5)
N5 N4 C11 C12 -1.2(4)
Cu1 N4 C11 C12 -175.0(3)
N5 N4 C11 C14 175.6(3)
Cu1 N4 C11 C14 1.7(5)
N4 C11 C12 C13 1.3(4)
C14 C11 C12 C13 -175.0(3)
N4 N5 C13 C12 0.2(3)
C1 N5 C13 C12 177.9(3)
N4 N5 C13 C17 -175.6(3)
C1 N5 C13 C17 2.2(5)
C11 C12 C13 N5 -0.9(4)
C11 C12 C13 C17 174.5(3)
N4 C11 C14 C15 145.4(4)
C12 C11 C14 C15 -38.5(6)
N4 C11 C14 C16 -89.6(5)
C12 C11 C14 C16 86.4(5)
N5 C13 C17 C19 94.3(4)
C12 C13 C17 C19 -80.3(5)
N5 C13 C17 C18 -142.3(3)
C12 C13 C17 C18 43.1(5)
N7 N6 C20 C21 -0.6(3)
Cu1 N6 C20 C21 -174.7(2)
N7 N6 C20 C23 179.8(3)
Cu1 N6 C20 C23 5.7(5)
N6 C20 C21 C22 0.2(4)
C23 C20 C21 C22 179.8(3)
N6 N7 C22 C21 -0.6(3)
C1 N7 C22 C21 -179.3(3)
N6 N7 C22 C26 -179.4(3)
C1 N7 C22 C26 1.9(5)
C20 C21 C22 N7 0.3(3)
C20 C21 C22 C26 178.9(3)
N6 C20 C23 C25 -106.7(5)
C21 C20 C23 C25 73.8(6)
N6 C20 C23 C24 129.0(5)
C21 C20 C23 C24 -50.5(6)
N7 C22 C26 C27 84.3(4)
C21 C22 C26 C27 -94.2(4)
N7 C22 C26 C28 -152.6(3)
C21 C22 C26 C28 29.0(5)
